data_7026137
loop_
_publ_author_name
'Langer, Jens'
'Fabra, Mar\'ia Jos\'e'
'Garc\'ia-Ordu\~na, Pilar'
'Lahoz, Fernando J.'
'G\"orls, Helmar'
'Oro, Luis A.'
'Westerhausen, Matthias'

_publ_section_title
;
 An iridium-mediated C-H activation/CO2-carboxylation reaction of
 1,1-bisdiphenylphosphinomethane.
;
_journal_issue 33
_journal_name_full 'Dalton transactions (Cambridge, England : 2003)'
_journal_page_first 7813
_journal_page_last 7821
_journal_paper_doi 10.1039/c0dt00230e
_journal_volume 39
_journal_year 2010
_chemical_formula_sum 'C60 H62 Li2 O8 P4'
_chemical_formula_weight 1048.86
_chemical_name_systematic
;
?
;
_space_group_IT_number 2
_symmetry_cell_setting triclinic
_symmetry_space_group_name_Hall '-P 1'
_symmetry_space_group_name_H-M 'P -1'
_atom_sites_solution_hydrogens geom
_atom_sites_solution_primary direct
_atom_sites_solution_secondary difmap
_audit_creation_method SHELXL-97
_cell_angle_alpha 92.3670(10)
_cell_angle_beta 90.7410(10)
_cell_angle_gamma 110.6140(10)
_cell_formula_units_Z 4
_cell_length_a 11.5057(2)
_cell_length_b 15.9886(4)
_cell_length_c 32.4517(6)
_cell_measurement_temperature 183(2)
_cell_volume 5580.4(2)
_computing_cell_refinement DENZO
_computing_data_collection COLLECT
_computing_data_reduction DENZO
_computing_molecular_graphics SHELXTL/PC
_computing_publication_material SHELXL-97
_computing_structure_refinement 'SHELXL-97 (Sheldrick, 1997)'
_computing_structure_solution 'SHELXS-97 (Sheldrick, 1990)'
_diffrn_ambient_temperature 183(2)
_diffrn_measured_fraction_theta_full 0.935
_diffrn_measured_fraction_theta_max 0.935
_diffrn_measurement_device_type KappaCCD
_diffrn_measurement_method 'phi- + omega-scan'
_diffrn_radiation_monochromator graphite
_diffrn_radiation_source 'fine-focus sealed tube'
_diffrn_radiation_type MoK\a
_diffrn_radiation_wavelength 0.71073
_diffrn_reflns_av_R_equivalents 0.0341
_diffrn_reflns_av_sigmaI/netI 0.0726
_diffrn_reflns_limit_h_max 14
_diffrn_reflns_limit_h_min -14
_diffrn_reflns_limit_k_max 20
_diffrn_reflns_limit_k_min -16
_diffrn_reflns_limit_l_max 42
_diffrn_reflns_limit_l_min -42
_diffrn_reflns_number 31591
_diffrn_reflns_theta_full 27.43
_diffrn_reflns_theta_max 27.43
_diffrn_reflns_theta_min 1.47
_exptl_absorpt_coefficient_mu 0.189
_exptl_absorpt_correction_type none
_exptl_crystal_colour colourless
_exptl_crystal_density_diffrn 1.248
_exptl_crystal_density_method 'not measured'
_exptl_crystal_description prism
_exptl_crystal_F_000 2208
_exptl_crystal_size_max 0.05
_exptl_crystal_size_mid 0.05
_exptl_crystal_size_min 0.05
_refine_diff_density_max 0.881
_refine_diff_density_min -0.781
_refine_diff_density_rms 0.073
_refine_ls_extinction_method none
_refine_ls_goodness_of_fit_ref 1.009
_refine_ls_hydrogen_treatment mixed
_refine_ls_matrix_type full
_refine_ls_number_parameters 1309
_refine_ls_number_reflns 23791
_refine_ls_number_restraints 0
_refine_ls_restrained_S_all 1.009
_refine_ls_R_factor_all 0.1212
_refine_ls_R_factor_gt 0.0769
_refine_ls_shift/su_max 0.004
_refine_ls_shift/su_mean 0.000
_refine_ls_structure_factor_coef Fsqd
_refine_ls_weighting_details 'calc w=1/[\s^2^(Fo^2^)+(0.0717P)^2^+10.5381P] where P=(Fo^2^+2Fc^2^)/3'
_refine_ls_weighting_scheme calc
_refine_ls_wR_factor_gt 0.1765
_refine_ls_wR_factor_ref 0.2019
_reflns_number_gt 15912
_reflns_number_total 23791
_reflns_threshold_expression >2sigma(I)
_cod_data_source_file c0dt00230e.txt
_cod_data_source_block FO3479
_cod_depositor_comments
;
The following automatic conversions were performed:

'_exptl_absorpt_correction_type' value 'NONE' changed to 'none'
according to /home/saulius/struct/CIF-dictionaries/cif_core.dic
dictionary named 'cif_core.dic' version 2.4.2 from 2011-04-26.

Automatic conversion script
Id: cif_fix_values 1891 2012-01-12 08:04:46Z andrius 
;
_cod_original_sg_symbol_H-M P-1
_cod_database_code 7026137

loop_
_symmetry_equiv_pos_as_xyz
'x, y, z'
'-x, -y, -z'

loop_
_atom_site_label
_atom_site_type_symbol
_atom_site_fract_x
_atom_site_fract_y
_atom_site_fract_z
_atom_site_U_iso_or_equiv
_atom_site_adp_type
_atom_site_occupancy
_atom_site_symmetry_multiplicity
_atom_site_calc_flag
_atom_site_refinement_flags
_atom_site_disorder_assembly
_atom_site_disorder_group
P1A P 0.21801(7) 0.15917(5) 0.50422(2) 0.02286(17) Uani 1 1 d . . .
P2A P 0.48893(7) 0.25243(6) 0.49640(2) 0.02356(18) Uani 1 1 d . . .
P3A P 0.32975(8) 0.37512(6) 0.22698(3) 0.0297(2) Uani 1 1 d . . .
P4A P 0.50568(8) 0.28468(6) 0.24920(3) 0.02780(19) Uani 1 1 d . . .
Li1A Li 0.3176(5) 0.3947(4) 0.37418(16) 0.0299(12) Uani 1 1 d . . .
Li2A Li 0.1789(5) 0.1639(4) 0.36625(17) 0.0323(13) Uani 1 1 d . . .
O1A O 0.3343(2) 0.33780(16) 0.42184(7) 0.0366(6) Uani 1 1 d . . .
O2A O 0.2607(2) 0.18860(16) 0.41790(7) 0.0316(5) Uani 1 1 d . . .
O3A O 0.3347(2) 0.36328(16) 0.31826(7) 0.0333(5) Uani 1 1 d . . .
O4A O 0.2434(2) 0.21476(17) 0.31699(7) 0.0351(6) Uani 1 1 d . . .
O5A O 0.3899(2) 0.52722(16) 0.39350(8) 0.0383(6) Uani 1 1 d . . .
O6A O 0.1521(2) 0.41741(16) 0.37948(8) 0.0371(6) Uani 1 1 d . . .
O7A O -0.0039(2) 0.14373(18) 0.36996(8) 0.0417(6) Uani 1 1 d . . .
O8A O 0.1150(2) 0.02758(16) 0.36785(7) 0.0359(6) Uani 1 1 d . . .
C1A C 0.3350(3) 0.2608(2) 0.48301(9) 0.0230(6) Uani 1 1 d . . .
C2A C 0.3083(3) 0.2623(2) 0.43670(9) 0.0245(6) Uani 1 1 d . . .
C3A C 0.0702(3) 0.1741(2) 0.49289(9) 0.0237(6) Uani 1 1 d . . .
C4A C 0.0556(3) 0.2455(2) 0.47304(12) 0.0349(8) Uani 1 1 d . . .
H4AA H 0.1267 0.2953 0.4668 0.042 Uiso 1 1 calc R . .
C5A C -0.0617(3) 0.2447(3) 0.46227(13) 0.0424(9) Uani 1 1 d . . .
H5AA H -0.0702 0.2934 0.4483 0.051 Uiso 1 1 calc R . .
C6A C -0.1663(3) 0.1737(3) 0.47158(13) 0.0441(10) Uani 1 1 d . . .
H6AA H -0.2464 0.1730 0.4637 0.053 Uiso 1 1 calc R . .
C7A C -0.1538(3) 0.1040(3) 0.49236(12) 0.0407(9) Uani 1 1 d . . .
H7AA H -0.2256 0.0558 0.4996 0.049 Uiso 1 1 calc R . .
C8A C -0.0368(3) 0.1039(2) 0.50279(11) 0.0322(7) Uani 1 1 d . . .
H8AA H -0.0292 0.0552 0.5170 0.039 Uiso 1 1 calc R . .
C9A C 0.2347(3) 0.1871(2) 0.56007(10) 0.0251(7) Uani 1 1 d . . .
C10A C 0.1754(3) 0.2382(2) 0.58093(11) 0.0330(8) Uani 1 1 d . . .
H10A H 0.1289 0.2658 0.5657 0.040 Uiso 1 1 calc R . .
C11A C 0.1836(4) 0.2490(3) 0.62347(12) 0.0439(9) Uani 1 1 d . . .
H11A H 0.1416 0.2831 0.6372 0.053 Uiso 1 1 calc R . .
C12A C 0.2523(4) 0.2108(3) 0.64608(11) 0.0446(10) Uani 1 1 d . . .
H12A H 0.2572 0.2184 0.6753 0.054 Uiso 1 1 calc R . .
C13A C 0.3135(3) 0.1621(3) 0.62640(11) 0.0427(9) Uani 1 1 d . . .
H13A H 0.3629 0.1373 0.6419 0.051 Uiso 1 1 calc R . .
C14A C 0.3034(3) 0.1488(2) 0.58363(11) 0.0341(8) Uani 1 1 d . . .
H14A H 0.3439 0.1131 0.5703 0.041 Uiso 1 1 calc R . .
C15A C 0.6051(3) 0.3583(2) 0.48155(9) 0.0261(7) Uani 1 1 d . . .
C16A C 0.7287(3) 0.3639(2) 0.48614(11) 0.0340(8) Uani 1 1 d . . .
H16A H 0.7461 0.3133 0.4946 0.041 Uiso 1 1 calc R . .
C17A C 0.8261(3) 0.4417(3) 0.47854(12) 0.0419(9) Uani 1 1 d . . .
H17A H 0.9093 0.4433 0.4808 0.050 Uiso 1 1 calc R . .
C18A C 0.8026(4) 0.5168(3) 0.46771(12) 0.0449(10) Uani 1 1 d . . .
H18A H 0.8694 0.5709 0.4633 0.054 Uiso 1 1 calc R . .
C19A C 0.6815(4) 0.5129(3) 0.46328(12) 0.0422(9) Uani 1 1 d . . .
H19A H 0.6652 0.5644 0.4554 0.051 Uiso 1 1 calc R . .
C20A C 0.5827(3) 0.4343(2) 0.47018(11) 0.0337(8) Uani 1 1 d . . .
H20A H 0.4997 0.4327 0.4671 0.040 Uiso 1 1 calc R . .
C21A C 0.5048(3) 0.1735(2) 0.45617(10) 0.0242(6) Uani 1 1 d . . .
C22A C 0.4749(3) 0.0851(2) 0.46669(11) 0.0320(7) Uani 1 1 d . . .
H22A H 0.4451 0.0682 0.4934 0.038 Uiso 1 1 calc R . .
C23A C 0.4880(4) 0.0210(3) 0.43869(12) 0.0407(9) Uani 1 1 d . . .
H23A H 0.4660 -0.0393 0.4461 0.049 Uiso 1 1 calc R . .
C24A C 0.5327(4) 0.0454(3) 0.40035(12) 0.0410(9) Uani 1 1 d . . .
H24A H 0.5438 0.0021 0.3814 0.049 Uiso 1 1 calc R . .
C25A C 0.5616(3) 0.1329(3) 0.38926(11) 0.0382(8) Uani 1 1 d . . .
H25A H 0.5918 0.1495 0.3626 0.046 Uiso 1 1 calc R . .
C26A C 0.5468(3) 0.1963(2) 0.41690(10) 0.0314(7) Uani 1 1 d . . .
H26A H 0.5656 0.2560 0.4089 0.038 Uiso 1 1 calc R . .
C27A C 0.3425(3) 0.2805(2) 0.25647(10) 0.0267(7) Uani 1 1 d . . .
C28A C 0.3040(3) 0.2870(2) 0.30122(10) 0.0265(7) Uani 1 1 d . . .
C29A C 0.1685(3) 0.3666(2) 0.23452(10) 0.0297(7) Uani 1 1 d . . .
C30A C 0.1398(4) 0.4411(3) 0.22539(12) 0.0423(9) Uani 1 1 d . . .
H30A H 0.2026 0.4920 0.2154 0.051 Uiso 1 1 calc R . .
C31A C 0.0213(4) 0.4429(3) 0.23048(15) 0.0565(12) Uani 1 1 d . . .
H31A H 0.0030 0.4944 0.2239 0.068 Uiso 1 1 calc R . .
C32A C -0.0687(4) 0.3705(4) 0.24501(14) 0.0553(12) Uani 1 1 d . . .
H32A H -0.1498 0.3719 0.2488 0.066 Uiso 1 1 calc R . .
C33A C -0.0435(4) 0.2955(3) 0.25426(13) 0.0498(11) Uani 1 1 d . . .
H33A H -0.1073 0.2452 0.2642 0.060 Uiso 1 1 calc R . .
C34A C 0.0745(3) 0.2927(3) 0.24910(11) 0.0383(8) Uani 1 1 d . . .
H34A H 0.0913 0.2406 0.2555 0.046 Uiso 1 1 calc R . .
C35A C 0.3149(4) 0.3257(3) 0.17369(11) 0.0455(10) Uani 1 1 d . . .
C36A C 0.4204(6) 0.3491(6) 0.15132(15) 0.101(3) Uani 1 1 d . . .
H36A H 0.4969 0.3884 0.1633 0.121 Uiso 1 1 calc R . .
C37A C 0.4153(9) 0.3150(8) 0.1105(2) 0.159(5) Uani 1 1 d . . .
H37A H 0.4887 0.3311 0.0949 0.191 Uiso 1 1 calc R . .
C38A C 0.3057(10) 0.2589(6) 0.09312(18) 0.127(4) Uani 1 1 d . . .
H38A H 0.3039 0.2334 0.0661 0.152 Uiso 1 1 calc R . .
C39A C 0.1980(8) 0.2391(4) 0.11445(16) 0.094(2) Uani 1 1 d . . .
H39A H 0.1205 0.2035 0.1017 0.113 Uiso 1 1 calc R . .
C40A C 0.2043(6) 0.2720(3) 0.15489(13) 0.0673(15) Uani 1 1 d . . .
H40A H 0.1303 0.2572 0.1701 0.081 Uiso 1 1 calc R . .
C41A C 0.5067(3) 0.1750(2) 0.26325(11) 0.0336(8) Uani 1 1 d . . .
C42A C 0.4118(4) 0.1078(2) 0.28116(11) 0.0372(8) Uani 1 1 d . . .
H42A H 0.3372 0.1172 0.2881 0.045 Uiso 1 1 calc R . .
C43A C 0.4252(4) 0.0266(3) 0.28909(13) 0.0483(10) Uani 1 1 d . . .
H43A H 0.3585 -0.0198 0.3003 0.058 Uiso 1 1 calc R . .
C44A C 0.5342(5) 0.0135(3) 0.28076(15) 0.0561(12) Uani 1 1 d . . .
H44A H 0.5441 -0.0411 0.2872 0.067 Uiso 1 1 calc R . .
C45A C 0.6284(4) 0.0790(3) 0.26323(18) 0.0670(14) Uani 1 1 d . . .
H45A H 0.7039 0.0699 0.2575 0.080 Uiso 1 1 calc R . .
C46A C 0.6147(4) 0.1587(3) 0.25369(16) 0.0562(12) Uani 1 1 d . . .
H46A H 0.6798 0.2028 0.2405 0.067 Uiso 1 1 calc R . .
C47A C 0.5971(3) 0.3575(2) 0.29229(10) 0.0294(7) Uani 1 1 d . . .
C48A C 0.6277(5) 0.4467(3) 0.29049(16) 0.0687(15) Uani 1 1 d . . .
H48A H 0.5959 0.4693 0.2680 0.082 Uiso 1 1 calc R . .
C49A C 0.7039(5) 0.5069(3) 0.32022(17) 0.0693(15) Uani 1 1 d . . .
H49A H 0.7219 0.5693 0.3181 0.083 Uiso 1 1 calc R . .
C50A C 0.7520(4) 0.4775(3) 0.35176(12) 0.0521(11) Uani 1 1 d . . .
H50A H 0.8065 0.5182 0.3717 0.063 Uiso 1 1 calc R . .
C51A C 0.7212(7) 0.3885(4) 0.35465(17) 0.118(3) Uani 1 1 d . . .
H51A H 0.7514 0.3663 0.3776 0.142 Uiso 1 1 calc R . .
C52A C 0.6464(7) 0.3290(4) 0.32472(16) 0.103(3) Uani 1 1 d . . .
H52A H 0.6291 0.2668 0.3269 0.124 Uiso 1 1 calc R . .
C53A C 0.2951(4) 0.5616(3) 0.40433(12) 0.0406(9) Uani 1 1 d . . .
H53A H 0.2783 0.5952 0.3814 0.049 Uiso 1 1 calc R . .
H53B H 0.3214 0.6025 0.4292 0.049 Uiso 1 1 calc R . .
C54A C 0.1816(4) 0.4837(3) 0.41267(12) 0.0416(9) Uani 1 1 d . . .
H54A H 0.1951 0.4569 0.4384 0.050 Uiso 1 1 calc R . .
H54B H 0.1108 0.5044 0.4166 0.050 Uiso 1 1 calc R . .
C55A C 0.1056(4) 0.4443(3) 0.34338(13) 0.0513(11) Uani 1 1 d . . .
H55A H 0.0282 0.4542 0.3496 0.077 Uiso 1 1 calc R . .
H55B H 0.0895 0.3973 0.3214 0.077 Uiso 1 1 calc R . .
H55C H 0.1671 0.4998 0.3343 0.077 Uiso 1 1 calc R . .
C56A C 0.5024(4) 0.5959(3) 0.38364(15) 0.0569(12) Uani 1 1 d . . .
H56A H 0.5325 0.6382 0.4074 0.085 Uiso 1 1 calc R . .
H56B H 0.4873 0.6274 0.3600 0.085 Uiso 1 1 calc R . .
H56C H 0.5649 0.5693 0.3766 0.085 Uiso 1 1 calc R . .
C57A C 0.0076(4) 0.0094(3) 0.39269(12) 0.0412(9) Uani 1 1 d . . .
H57A H 0.0323 0.0346 0.4212 0.049 Uiso 1 1 calc R . .
H57B H -0.0363 -0.0560 0.3938 0.049 Uiso 1 1 calc R . .
C58A C -0.0751(3) 0.0518(3) 0.37338(13) 0.0445(10) Uani 1 1 d . . .
H58A H -0.1054 0.0231 0.3458 0.053 Uiso 1 1 calc R . .
H58B H -0.1477 0.0449 0.3907 0.053 Uiso 1 1 calc R . .
C59A C -0.0728(5) 0.1919(3) 0.35274(17) 0.0673(14) Uani 1 1 d . . .
H59A H -0.1424 0.1889 0.3705 0.101 Uiso 1 1 calc R . .
H59B H -0.1049 0.1657 0.3252 0.101 Uiso 1 1 calc R . .
H59C H -0.0191 0.2545 0.3506 0.101 Uiso 1 1 calc R . .
C60A C 0.1988(4) -0.0107(3) 0.38465(15) 0.0588(12) Uani 1 1 d . . .
H60A H 0.1581 -0.0758 0.3847 0.088 Uiso 1 1 calc R . .
H60B H 0.2232 0.0135 0.4130 0.088 Uiso 1 1 calc R . .
H60C H 0.2728 0.0040 0.3678 0.088 Uiso 1 1 calc R . .
P1B P -0.00822(9) 0.74925(7) 0.25193(3) 0.0366(2) Uani 1 1 d . . .
P2B P 0.19115(9) 0.67598(6) 0.26979(3) 0.0388(2) Uani 1 1 d . . .
P3B P 0.01146(9) 0.75755(7) -0.00089(4) 0.0432(3) Uani 1 1 d . . .
P4B P 0.27983(9) 0.84772(7) -0.01172(4) 0.0463(3) Uani 1 1 d . . .
Li1B Li 0.2048(6) 0.6507(5) 0.1283(2) 0.0456(16) Uani 1 1 d . . .
Li2B Li 0.2852(6) 0.8865(4) 0.1301(2) 0.0459(16) Uani 1 1 d . . .
O1B O 0.1913(3) 0.6915(2) 0.18245(9) 0.0510(7) Uani 1 1 d . A .
O2B O 0.2198(3) 0.8368(2) 0.17984(10) 0.0674(10) Uani 1 1 d . A .
O3B O 0.1607(3) 0.6877(2) 0.07926(10) 0.0635(9) Uani 1 1 d . A .
O4B O 0.2489(3) 0.8365(2) 0.07653(10) 0.0598(9) Uani 1 1 d . A .
O5B O 0.3770(3) 0.6397(2) 0.11993(10) 0.0573(8) Uani 1 1 d . A .
O6B O 0.1533(4) 0.5139(2) 0.11928(13) 0.0811(12) Uani 1 1 d . A .
O7B O 0.4740(3) 0.9419(3) 0.13483(11) 0.0766(11) Uani 1 1 d . . .
O8B O 0.2976(3) 1.0164(2) 0.14366(9) 0.0556(8) Uani 1 1 d . . .
C1B C 0.1600(3) 0.7671(3) 0.24306(13) 0.0393(9) Uani 1 1 d . A .
C2B C 0.1942(4) 0.7654(3) 0.19771(13) 0.0455(10) Uani 1 1 d . . .
C3B C -0.0915(3) 0.6735(2) 0.20879(12) 0.0395(9) Uani 1 1 d . . .
C4B C -0.0769(4) 0.6881(3) 0.16747(14) 0.0507(10) Uani 1 1 d . . .
H4BA H -0.0190 0.7429 0.1589 0.061 Uiso 1 1 calc R . .
C5B C -0.1456(5) 0.6238(3) 0.13807(15) 0.0658(14) Uani 1 1 d . . .
H5BA H -0.1352 0.6348 0.1096 0.079 Uiso 1 1 calc R . .
C6B C -0.2287(6) 0.5443(4) 0.15023(19) 0.0817(18) Uani 1 1 d . . .
H6BA H -0.2784 0.5010 0.1302 0.098 Uiso 1 1 calc R . .
C7B C -0.2400(6) 0.5274(4) 0.1913(2) 0.0838(18) Uani 1 1 d . . .
H7BA H -0.2937 0.4707 0.1995 0.101 Uiso 1 1 calc R . .
C8B C -0.1743(5) 0.5917(3) 0.22083(16) 0.0629(13) Uani 1 1 d . . .
H8BA H -0.1855 0.5803 0.2493 0.076 Uiso 1 1 calc R . .
C9B C -0.0189(3) 0.8575(3) 0.24096(12) 0.0386(9) Uani 1 1 d . . .
C10B C 0.0466(4) 0.9308(3) 0.26716(13) 0.0449(9) Uani 1 1 d . . .
H10B H 0.1011 0.9239 0.2879 0.054 Uiso 1 1 calc R . .
C11B C 0.0343(4) 1.0130(3) 0.26363(14) 0.0492(10) Uani 1 1 d . . .
H11B H 0.0821 1.0623 0.2813 0.059 Uiso 1 1 calc R . .
C12B C -0.0473(4) 1.0242(3) 0.23452(14) 0.0502(10) Uani 1 1 d . . .
H12B H -0.0549 1.0810 0.2318 0.060 Uiso 1 1 calc R . .
C13B C -0.1176(4) 0.9517(3) 0.20943(14) 0.0473(10) Uani 1 1 d . . .
H13B H -0.1761 0.9582 0.1901 0.057 Uiso 1 1 calc R . .
C14B C -0.1034(4) 0.8692(3) 0.21222(13) 0.0427(9) Uani 1 1 d . . .
H14B H -0.1516 0.8201 0.1945 0.051 Uiso 1 1 calc R . .
C15B C 0.2025(4) 0.7162(3) 0.32429(13) 0.0426(9) Uani 1 1 d . . .
C16B C 0.0971(4) 0.6788(3) 0.34793(15) 0.0567(12) Uani 1 1 d . . .
H16B H 0.0224 0.6387 0.3351 0.068 Uiso 1 1 calc R . .
C17B C 0.1015(6) 0.7004(5) 0.39017(17) 0.0792(19) Uani 1 1 d . . .
H17B H 0.0298 0.6745 0.4060 0.095 Uiso 1 1 calc R . .
C18B C 0.2094(7) 0.7592(4) 0.40935(16) 0.0769(18) Uani 1 1 d . . .
H18B H 0.2116 0.7748 0.4380 0.092 Uiso 1 1 calc R . .
C19B C 0.3127(6) 0.7943(3) 0.38635(16) 0.0752(17) Uani 1 1 d . . .
H19B H 0.3878 0.8330 0.3994 0.090 Uiso 1 1 calc R . .
C20B C 0.3096(5) 0.7743(3) 0.34456(15) 0.0615(13) Uani 1 1 d . . .
H20B H 0.3821 0.8008 0.3292 0.074 Uiso 1 1 calc R . .
C21B C 0.3564(3) 0.7006(3) 0.26077(12) 0.0377(8) Uani 1 1 d . . .
C22B C 0.4024(4) 0.6335(3) 0.26834(12) 0.0440(9) Uani 1 1 d . . .
H22B H 0.3483 0.5778 0.2774 0.053 Uiso 1 1 calc R . .
C23B C 0.5277(4) 0.6468(3) 0.26287(13) 0.0512(11) Uani 1 1 d . . .
H23B H 0.5580 0.6000 0.2682 0.061 Uiso 1 1 calc R . .
C24B C 0.6074(4) 0.7265(3) 0.24990(14) 0.0530(11) Uani 1 1 d . . .
H24B H 0.6925 0.7350 0.2461 0.064 Uiso 1 1 calc R . .
C25B C 0.5635(4) 0.7938(3) 0.24248(15) 0.0562(12) Uani 1 1 d . . .
H25B H 0.6187 0.8495 0.2339 0.067 Uiso 1 1 calc R . .
C26B C 0.4385(4) 0.7813(3) 0.24744(14) 0.0507(11) Uani 1 1 d . . .
H26B H 0.4089 0.8283 0.2417 0.061 Uiso 1 1 calc R . .
C27B C 0.1660(3) 0.7529(3) 0.01430(13) 0.0403(9) Uani 1 1 d . A .
C28B C 0.1945(4) 0.7594(3) 0.06090(14) 0.0487(11) Uani 1 1 d . . .
C29B C -0.1018(3) 0.6501(2) 0.01168(11) 0.0350(8) Uani 1 1 d . B .
C30B C -0.2233(4) 0.6393(3) 0.00192(15) 0.0528(11) Uani 1 1 d . . .
H30B H -0.2415 0.6872 -0.0096 0.063 Uiso 1 1 calc R B .
C31B C -0.3196(4) 0.5600(3) 0.00855(19) 0.0735(16) Uani 1 1 d . B .
H31B H -0.4030 0.5549 0.0026 0.088 Uiso 1 1 calc R . .
C32B C -0.2953(5) 0.4885(3) 0.02363(16) 0.0646(14) Uani 1 1 d . . .
H32B H -0.3612 0.4340 0.0280 0.077 Uiso 1 1 calc R B .
C33B C -0.1753(5) 0.4970(3) 0.03223(14) 0.0578(12) Uani 1 1 d . B .
H33B H -0.1575 0.4476 0.0421 0.069 Uiso 1 1 calc R . .
C34B C -0.0785(4) 0.5773(3) 0.02666(13) 0.0494(10) Uani 1 1 d . . .
H34B H 0.0045 0.5823 0.0332 0.059 Uiso 1 1 calc R B .
C41B C 0.2510(3) 0.8065(3) -0.06607(14) 0.0465(10) Uani 1 1 d . B .
C42B C 0.2958(4) 0.7439(3) -0.08408(15) 0.0579(12) Uani 1 1 d . . .
H42B H 0.3434 0.7189 -0.0678 0.069 Uiso 1 1 calc R B .
C43B C 0.2719(5) 0.7179(4) -0.12503(17) 0.0760(16) Uani 1 1 d . B .
H43B H 0.3045 0.6760 -0.1371 0.091 Uiso 1 1 calc R . .
C44B C 0.2002(5) 0.7527(4) -0.14891(17) 0.0824(19) Uani 1 1 d . . .
H44B H 0.1819 0.7336 -0.1771 0.099 Uiso 1 1 calc R B .
C45B C 0.1562(5) 0.8148(5) -0.1316(2) 0.0830(18) Uani 1 1 d . B .
H45B H 0.1073 0.8388 -0.1478 0.100 Uiso 1 1 calc R . .
C46B C 0.1826(4) 0.8425(4) -0.09049(17) 0.0641(13) Uani 1 1 d . . .
H46B H 0.1535 0.8868 -0.0789 0.077 Uiso 1 1 calc R B .
C47B C 0.4278(4) 0.8325(3) -0.00139(16) 0.0603(14) Uani 1 1 d . B .
C48B C 0.4424(5) 0.7615(4) 0.01907(17) 0.0709(16) Uani 1 1 d . . .
H48B H 0.3718 0.7137 0.0274 0.085 Uiso 1 1 calc R B .
C49B C 0.5619(6) 0.7616(5) 0.0272(2) 0.103(3) Uani 1 1 d . B .
H49B H 0.5723 0.7141 0.0416 0.124 Uiso 1 1 calc R . .
C50B C 0.6652(6) 0.8298(6) 0.0145(3) 0.127(4) Uani 1 1 d . . .
H50B H 0.7461 0.8290 0.0200 0.153 Uiso 1 1 calc R B .
C51B C 0.6505(5) 0.8976(5) -0.0056(3) 0.120(3) Uani 1 1 d . B .
H51B H 0.7216 0.9443 -0.0145 0.144 Uiso 1 1 calc R . .
C52B C 0.5326(4) 0.9004(4) -0.0135(2) 0.083(2) Uani 1 1 d . . .
H52B H 0.5242 0.9492 -0.0274 0.099 Uiso 1 1 calc R B .
C53B C 0.2476(5) 0.4945(3) 0.09918(16) 0.0657(14) Uani 1 1 d . . .
H53C H 0.2456 0.5071 0.0696 0.079 Uiso 0.660(9) 1 calc PR A 1
H53D H 0.2352 0.4304 0.1012 0.079 Uiso 0.660(9) 1 calc PR A 1
H53E H 0.2840 0.4631 0.1183 0.079 Uiso 0.340(9) 1 d PR A 2
H53F H 0.2099 0.4526 0.0753 0.079 Uiso 0.340(9) 1 d PR A 2
C54B C 0.3745(7) 0.5526(5) 0.1192(3) 0.064(2) Uiso 0.660(9) 1 d P A 1
H54C H 0.3826 0.5342 0.1476 0.077 Uiso 0.660(9) 1 calc PR A 1
H54D H 0.4433 0.5465 0.1028 0.077 Uiso 0.660(9) 1 calc PR A 1
C55B C 0.4820(9) 0.6962(8) 0.1473(3) 0.089(3) Uiso 0.660(9) 1 d P A 1
H55D H 0.5575 0.6845 0.1401 0.133 Uiso 0.660(9) 1 calc PR A 1
H55E H 0.4627 0.6819 0.1761 0.133 Uiso 0.660(9) 1 calc PR A 1
H55F H 0.4951 0.7594 0.1438 0.133 Uiso 0.660(9) 1 calc PR A 1
C54C C 0.3404(14) 0.5643(10) 0.0855(5) 0.059(4) Uiso 0.340(9) 1 d P A 2
H54E H 0.3131 0.5854 0.0602 0.071 Uiso 0.340(9) 1 calc PR A 2
H54F H 0.4125 0.5466 0.0789 0.071 Uiso 0.340(9) 1 calc PR A 2
C55C C 0.4390(15) 0.6225(12) 0.1506(5) 0.069(5) Uiso 0.340(9) 1 d P A 2
H55G H 0.5175 0.6194 0.1407 0.104 Uiso 0.340(9) 1 calc PR A 2
H55H H 0.3896 0.5652 0.1618 0.104 Uiso 0.340(9) 1 calc PR A 2
H55I H 0.4562 0.6702 0.1723 0.104 Uiso 0.340(9) 1 calc PR A 2
C56B C 0.0366(5) 0.4520(4) 0.1140(2) 0.0815(17) Uani 1 1 d . . .
H56D H 0.0414 0.3922 0.1104 0.122 Uiso 1 1 calc R A .
H56E H -0.0036 0.4649 0.0895 0.122 Uiso 1 1 calc R . .
H56F H -0.0120 0.4545 0.1383 0.122 Uiso 1 1 calc R . .
C57B C 0.5074(9) 1.0335(6) 0.1413(3) 0.136(3) Uiso 1 1 d . . .
H57C H 0.5845 1.0561 0.1587 0.163 Uiso 1 1 calc R . .
H57D H 0.5259 1.0616 0.1144 0.163 Uiso 1 1 calc R . .
C58B C 0.4183(8) 1.0594(6) 0.1599(3) 0.124(3) Uiso 1 1 d . . .
H58C H 0.4408 1.1247 0.1575 0.149 Uiso 1 1 calc R . .
H58D H 0.4191 1.0480 0.1896 0.149 Uiso 1 1 calc R . .
C59B C 0.2142(5) 1.0316(4) 0.17305(19) 0.0794(17) Uani 1 1 d . . .
H59D H 0.2117 1.0918 0.1704 0.119 Uiso 1 1 calc R . .
H59E H 0.2432 1.0262 0.2010 0.119 Uiso 1 1 calc R . .
H59F H 0.1308 0.9872 0.1678 0.119 Uiso 1 1 calc R . .
C60B C 0.5556(7) 0.9230(5) 0.1081(2) 0.111(2) Uiso 1 1 d . . .
H60D H 0.6408 0.9515 0.1191 0.167 Uiso 1 1 calc R . .
H60E H 0.5482 0.9459 0.0810 0.167 Uiso 1 1 calc R . .
H60F H 0.5354 0.8581 0.1053 0.167 Uiso 1 1 calc R . .
C35B C -0.0063(5) 0.8384(3) 0.03007(14) 0.0315(15) Uiso 0.50 1 d PG B 1
C36B C 0.0078(5) 0.9220(3) 0.01569(12) 0.0406(17) Uiso 0.50 1 d PG B 1
H36B H 0.0272 0.9341 -0.0123 0.049 Uiso 0.50 1 calc PR B 1
C37B C -0.0063(5) 0.9879(3) 0.04228(15) 0.049(2) Uiso 0.50 1 d PG B 1
H37B H 0.0033 1.0451 0.0325 0.059 Uiso 0.50 1 calc PR B 1
C38B C -0.0347(6) 0.9702(3) 0.08326(14) 0.051(2) Uiso 0.50 1 d PG B 1
H38B H -0.0444 1.0153 0.1014 0.061 Uiso 0.50 1 calc PR B 1
C39B C -0.0488(6) 0.8866(4) 0.09765(12) 0.058(2) Uiso 0.50 1 d PG B 1
H39B H -0.0682 0.8745 0.1257 0.070 Uiso 0.50 1 calc PR B 1
C40B C -0.0347(5) 0.8207(3) 0.07105(15) 0.0441(19) Uiso 0.50 1 d PG B 1
H40B H -0.0443 0.7635 0.0809 0.053 Uiso 0.50 1 calc PR B 1
C35C C -0.0184(4) 0.8291(3) 0.04736(14) 0.0256(13) Uiso 0.50 1 d PG B 2
C36C C -0.1187(4) 0.7999(2) 0.07323(14) 0.0326(15) Uiso 0.50 1 d PG B 2
H36C H -0.1729 0.7392 0.0713 0.039 Uiso 0.50 1 calc PR B 2
C37C C -0.1398(4) 0.8595(3) 0.10195(14) 0.0420(18) Uiso 0.50 1 d PG B 2
H37C H -0.2084 0.8396 0.1196 0.050 Uiso 0.50 1 calc PR B 2
C38C C -0.0606(5) 0.9484(3) 0.10480(15) 0.050(2) Uiso 0.50 1 d PG B 2
H38C H -0.0750 0.9891 0.1244 0.060 Uiso 0.50 1 calc PR B 2
C39C C 0.0397(5) 0.9776(2) 0.07893(18) 0.060(2) Uiso 0.50 1 d PG B 2
H39C H 0.0938 1.0383 0.0809 0.072 Uiso 0.50 1 calc PR B 2
C40C C 0.0608(4) 0.9179(3) 0.05021(15) 0.049(2) Uiso 0.50 1 d PG B 2
H40C H 0.1293 0.9379 0.0325 0.059 Uiso 0.50 1 calc PR B 2
H1A H 0.333(3) 0.315(2) 0.4981(10) 0.024(8) Uiso 1 1 d . . .
H1B H 0.206(4) 0.824(3) 0.2579(14) 0.062(14) Uiso 1 1 d . . .
H27A H 0.283(4) 0.224(3) 0.2435(12) 0.041(11) Uiso 1 1 d . . .
H27B H 0.167(4) 0.695(3) 0.0033(12) 0.047(11) Uiso 1 1 d . . .

loop_
_atom_site_aniso_label
_atom_site_aniso_U_11
_atom_site_aniso_U_22
_atom_site_aniso_U_33
_atom_site_aniso_U_23
_atom_site_aniso_U_13
_atom_site_aniso_U_12
P1A 0.0182(4) 0.0223(4) 0.0284(4) 0.0026(3) 0.0006(3) 0.0074(3)
P2A 0.0176(4) 0.0287(4) 0.0239(4) 0.0022(3) -0.0005(3) 0.0075(3)
P3A 0.0307(4) 0.0295(5) 0.0294(4) 0.0042(4) 0.0010(3) 0.0108(4)
P4A 0.0282(4) 0.0295(5) 0.0261(4) 0.0002(3) 0.0015(3) 0.0109(4)
Li1A 0.041(3) 0.024(3) 0.024(3) 0.002(2) -0.002(2) 0.010(2)
Li2A 0.030(3) 0.031(3) 0.028(3) 0.002(2) -0.001(2) 0.001(2)
O1A 0.0456(15) 0.0312(14) 0.0326(13) 0.0080(10) -0.0051(11) 0.0124(12)
O2A 0.0322(12) 0.0320(14) 0.0288(12) -0.0038(10) -0.0057(10) 0.0098(10)
O3A 0.0379(13) 0.0329(14) 0.0284(12) -0.0034(10) 0.0020(10) 0.0123(11)
O4A 0.0359(13) 0.0379(15) 0.0291(12) 0.0079(10) 0.0050(10) 0.0094(11)
O5A 0.0385(14) 0.0255(13) 0.0475(15) 0.0008(11) 0.0048(11) 0.0069(11)
O6A 0.0402(14) 0.0307(14) 0.0405(14) 0.0005(11) -0.0004(11) 0.0128(11)
O7A 0.0293(13) 0.0381(15) 0.0535(16) 0.0103(12) 0.0000(11) 0.0058(11)
O8A 0.0341(13) 0.0323(14) 0.0374(14) 0.0014(11) -0.0015(10) 0.0072(11)
C1A 0.0196(15) 0.0247(17) 0.0240(15) 0.0005(12) 0.0020(12) 0.0070(13)
C2A 0.0173(14) 0.0321(18) 0.0253(15) 0.0013(13) -0.0016(12) 0.0102(13)
C3A 0.0186(14) 0.0248(16) 0.0273(16) -0.0024(12) -0.0002(12) 0.0076(12)
C4A 0.0219(16) 0.035(2) 0.049(2) 0.0101(16) 0.0030(15) 0.0106(15)
C5A 0.035(2) 0.049(2) 0.052(2) 0.0097(19) 0.0005(17) 0.0254(18)
C6A 0.0232(18) 0.056(3) 0.057(2) -0.010(2) -0.0061(16) 0.0201(18)
C7A 0.0199(16) 0.039(2) 0.057(2) -0.0058(18) 0.0017(16) 0.0039(15)
C8A 0.0246(16) 0.0305(19) 0.0402(19) 0.0021(15) 0.0037(14) 0.0079(14)
C9A 0.0174(14) 0.0236(16) 0.0304(16) 0.0067(13) 0.0026(12) 0.0018(12)
C10A 0.0317(18) 0.0299(19) 0.0356(19) 0.0014(14) -0.0022(14) 0.0089(15)
C11A 0.042(2) 0.045(2) 0.041(2) -0.0104(18) 0.0026(17) 0.0132(18)
C12A 0.044(2) 0.053(3) 0.0257(18) -0.0013(17) -0.0051(16) 0.0033(19)
C13A 0.0323(19) 0.055(3) 0.036(2) 0.0158(18) -0.0068(16) 0.0081(18)
C14A 0.0256(17) 0.040(2) 0.0364(19) 0.0107(15) 0.0013(14) 0.0101(15)
C15A 0.0218(15) 0.0289(18) 0.0245(15) -0.0018(13) 0.0018(12) 0.0052(13)
C16A 0.0246(17) 0.034(2) 0.0396(19) -0.0047(15) -0.0018(14) 0.0067(15)
C17A 0.0221(17) 0.047(2) 0.046(2) -0.0097(18) -0.0005(15) 0.0003(16)
C18A 0.039(2) 0.035(2) 0.044(2) -0.0077(17) 0.0067(17) -0.0073(17)
C19A 0.049(2) 0.029(2) 0.043(2) -0.0020(16) 0.0042(18) 0.0080(17)
C20A 0.0336(18) 0.0295(19) 0.0350(19) -0.0023(14) 0.0009(15) 0.0078(15)
C21A 0.0145(14) 0.0265(17) 0.0331(17) 0.0026(13) -0.0035(12) 0.0090(12)
C22A 0.0312(18) 0.0302(19) 0.0346(18) 0.0045(14) -0.0036(14) 0.0106(15)
C23A 0.051(2) 0.030(2) 0.044(2) 0.0000(16) -0.0079(18) 0.0186(18)
C24A 0.045(2) 0.036(2) 0.047(2) -0.0117(17) -0.0053(17) 0.0223(18)
C25A 0.041(2) 0.043(2) 0.0346(19) 0.0022(16) 0.0055(16) 0.0191(18)
C26A 0.0319(18) 0.0314(19) 0.0334(18) 0.0034(14) 0.0055(14) 0.0139(15)
C27A 0.0287(17) 0.0270(18) 0.0238(16) 0.0007(13) 0.0005(13) 0.0093(14)
C28A 0.0234(15) 0.0325(19) 0.0260(16) 0.0024(13) -0.0014(12) 0.0127(14)
C29A 0.0319(18) 0.0282(18) 0.0287(17) -0.0037(13) -0.0048(13) 0.0109(14)
C30A 0.043(2) 0.035(2) 0.050(2) -0.0094(17) -0.0113(17) 0.0155(17)
C31A 0.050(3) 0.048(3) 0.080(3) -0.022(2) -0.023(2) 0.030(2)
C32A 0.040(2) 0.080(4) 0.052(3) -0.016(2) -0.0079(19) 0.030(2)
C33A 0.0281(19) 0.064(3) 0.047(2) 0.007(2) -0.0077(17) 0.0037(19)
C34A 0.0347(19) 0.039(2) 0.040(2) 0.0029(16) -0.0082(15) 0.0120(16)
C35A 0.065(3) 0.061(3) 0.0281(19) 0.0131(18) 0.0072(18) 0.043(2)
C36A 0.078(4) 0.225(8) 0.037(3) 0.023(4) 0.013(2) 0.098(5)
C37A 0.154(7) 0.375(15) 0.040(3) 0.034(6) 0.030(4) 0.204(10)
C38A 0.245(11) 0.188(8) 0.034(3) -0.006(4) -0.001(5) 0.186(9)
C39A 0.180(7) 0.061(4) 0.042(3) -0.015(2) -0.011(4) 0.045(4)
C40A 0.106(4) 0.049(3) 0.035(2) -0.006(2) 0.002(2) 0.014(3)
C41A 0.0288(17) 0.0318(19) 0.0395(19) -0.0060(15) -0.0087(14) 0.0111(15)
C42A 0.040(2) 0.032(2) 0.041(2) -0.0032(15) -0.0008(16) 0.0146(16)
C43A 0.062(3) 0.032(2) 0.050(2) -0.0030(17) -0.003(2) 0.014(2)
C44A 0.070(3) 0.034(2) 0.069(3) -0.008(2) -0.019(2) 0.026(2)
C45A 0.045(3) 0.050(3) 0.113(4) -0.005(3) -0.011(3) 0.028(2)
C46A 0.032(2) 0.040(2) 0.098(4) 0.000(2) 0.000(2) 0.0139(18)
C47A 0.0260(16) 0.0275(18) 0.0307(17) 0.0011(14) 0.0048(13) 0.0042(14)
C48A 0.079(4) 0.042(3) 0.076(3) -0.003(2) -0.037(3) 0.013(2)
C49A 0.075(3) 0.038(3) 0.080(4) -0.009(2) -0.030(3) 0.005(2)
C50A 0.048(2) 0.050(3) 0.037(2) -0.0063(18) -0.0001(18) -0.010(2)
C51A 0.162(7) 0.070(4) 0.057(3) 0.026(3) -0.058(4) -0.041(4)
C52A 0.159(6) 0.042(3) 0.061(3) 0.017(2) -0.059(4) -0.024(3)
C53A 0.056(2) 0.032(2) 0.037(2) -0.0085(16) -0.0015(17) 0.0204(18)
C54A 0.046(2) 0.047(2) 0.036(2) -0.0018(17) 0.0080(17) 0.0219(19)
C55A 0.052(2) 0.052(3) 0.054(3) -0.007(2) -0.016(2) 0.024(2)
C56A 0.044(2) 0.045(3) 0.069(3) 0.009(2) -0.003(2) 0.001(2)
C57A 0.040(2) 0.031(2) 0.046(2) 0.0098(16) 0.0091(17) 0.0037(16)
C58A 0.0295(19) 0.038(2) 0.056(2) 0.0062(18) 0.0052(17) -0.0011(16)
C59A 0.055(3) 0.060(3) 0.088(4) 0.024(3) -0.014(3) 0.021(2)
C60A 0.058(3) 0.054(3) 0.070(3) 0.008(2) -0.003(2) 0.027(2)
P1B 0.0318(5) 0.0336(5) 0.0453(5) 0.0037(4) 0.0128(4) 0.0120(4)
P2B 0.0328(5) 0.0269(5) 0.0567(6) -0.0021(4) 0.0100(4) 0.0106(4)
P3B 0.0259(5) 0.0352(6) 0.0678(7) 0.0043(5) -0.0153(5) 0.0103(4)
P4B 0.0247(5) 0.0375(6) 0.0749(8) -0.0204(5) -0.0088(5) 0.0117(4)
Li1B 0.047(4) 0.038(4) 0.055(4) -0.008(3) -0.002(3) 0.020(3)
Li2B 0.037(3) 0.035(4) 0.057(4) -0.004(3) 0.010(3) 0.001(3)
O1B 0.0470(17) 0.0533(19) 0.0576(18) -0.0047(14) 0.0106(14) 0.0242(14)
O2B 0.078(2) 0.047(2) 0.070(2) 0.0131(16) 0.0386(18) 0.0099(17)
O3B 0.079(2) 0.063(2) 0.0564(19) -0.0141(16) -0.0274(17) 0.0375(19)
O4B 0.0379(16) 0.065(2) 0.071(2) -0.0383(17) -0.0116(14) 0.0165(15)
O5B 0.0569(19) 0.064(2) 0.0573(19) -0.0001(15) -0.0009(15) 0.0293(17)
O6B 0.075(2) 0.042(2) 0.117(3) -0.0079(19) 0.041(2) 0.0093(18)
O7B 0.0432(18) 0.107(3) 0.069(2) -0.038(2) 0.0050(16) 0.0175(19)
O8B 0.067(2) 0.0446(18) 0.0486(17) -0.0063(13) -0.0040(15) 0.0124(15)
C1B 0.0334(19) 0.032(2) 0.051(2) -0.0016(17) 0.0126(17) 0.0104(16)
C2B 0.034(2) 0.042(2) 0.059(3) -0.001(2) 0.0177(18) 0.0123(18)
C3B 0.0339(19) 0.029(2) 0.054(2) -0.0012(16) 0.0125(17) 0.0090(16)
C4B 0.051(3) 0.035(2) 0.062(3) 0.0013(19) 0.010(2) 0.0108(19)
C5B 0.088(4) 0.048(3) 0.055(3) -0.007(2) 0.013(3) 0.018(3)
C6B 0.095(4) 0.044(3) 0.081(4) -0.024(3) 0.005(3) -0.003(3)
C7B 0.085(4) 0.043(3) 0.097(5) -0.003(3) 0.007(3) -0.009(3)
C8B 0.061(3) 0.042(3) 0.071(3) 0.000(2) 0.013(2) 0.000(2)
C9B 0.0347(19) 0.038(2) 0.045(2) -0.0008(16) 0.0125(16) 0.0140(17)
C10B 0.041(2) 0.046(2) 0.050(2) -0.0092(19) 0.0007(18) 0.0197(19)
C11B 0.042(2) 0.038(2) 0.066(3) -0.017(2) 0.000(2) 0.0147(19)
C12B 0.049(2) 0.040(2) 0.067(3) -0.005(2) 0.006(2) 0.023(2)
C13B 0.043(2) 0.045(2) 0.058(3) -0.0033(19) 0.0007(19) 0.0218(19)
C14B 0.037(2) 0.036(2) 0.052(2) -0.0053(18) 0.0056(17) 0.0101(17)
C15B 0.053(2) 0.033(2) 0.051(2) 0.0076(17) 0.0154(19) 0.0246(19)
C16B 0.050(3) 0.076(3) 0.063(3) 0.023(2) 0.019(2) 0.043(2)
C17B 0.092(4) 0.129(5) 0.059(3) 0.036(3) 0.035(3) 0.087(4)
C18B 0.139(6) 0.080(4) 0.047(3) 0.006(3) 0.013(3) 0.081(4)
C19B 0.127(5) 0.036(3) 0.057(3) -0.010(2) 0.009(3) 0.024(3)
C20B 0.085(4) 0.032(2) 0.057(3) -0.003(2) 0.013(2) 0.006(2)
C21B 0.0307(18) 0.035(2) 0.048(2) -0.0079(16) 0.0048(16) 0.0124(16)
C22B 0.042(2) 0.042(2) 0.047(2) -0.0062(18) -0.0039(18) 0.0146(18)
C23B 0.049(2) 0.064(3) 0.053(3) -0.009(2) -0.012(2) 0.037(2)
C24B 0.037(2) 0.062(3) 0.058(3) -0.009(2) 0.0003(19) 0.016(2)
C25B 0.033(2) 0.050(3) 0.080(3) -0.006(2) 0.011(2) 0.008(2)
C26B 0.037(2) 0.037(2) 0.077(3) -0.003(2) 0.014(2) 0.0107(18)
C27B 0.0309(19) 0.039(2) 0.054(2) -0.0137(18) -0.0173(17) 0.0179(17)
C28B 0.034(2) 0.061(3) 0.058(3) -0.027(2) -0.0187(18) 0.028(2)
C29B 0.0382(19) 0.035(2) 0.0310(18) -0.0063(15) -0.0075(15) 0.0130(16)
C30B 0.040(2) 0.042(3) 0.074(3) -0.005(2) -0.002(2) 0.0116(19)
C31B 0.038(2) 0.051(3) 0.122(5) -0.003(3) 0.011(3) 0.004(2)
C32B 0.065(3) 0.037(3) 0.075(3) -0.008(2) 0.020(3) -0.002(2)
C33B 0.088(4) 0.033(2) 0.048(3) 0.0016(19) 0.004(2) 0.017(2)
C34B 0.061(3) 0.040(2) 0.048(2) -0.0013(18) -0.010(2) 0.019(2)
C41B 0.0252(18) 0.041(2) 0.066(3) -0.0048(19) -0.0049(18) 0.0029(16)
C42B 0.052(3) 0.053(3) 0.063(3) -0.017(2) -0.012(2) 0.013(2)
C43B 0.072(4) 0.071(4) 0.069(3) -0.024(3) -0.008(3) 0.008(3)
C44B 0.062(3) 0.092(5) 0.053(3) -0.008(3) -0.013(3) -0.021(3)
C45B 0.046(3) 0.108(5) 0.083(4) 0.014(4) -0.010(3) 0.011(3)
C46B 0.037(2) 0.071(3) 0.081(4) 0.005(3) -0.006(2) 0.014(2)
C47B 0.027(2) 0.064(3) 0.085(3) -0.050(3) -0.018(2) 0.017(2)
C48B 0.053(3) 0.091(4) 0.083(4) -0.040(3) -0.028(3) 0.048(3)
C49B 0.076(4) 0.146(6) 0.116(5) -0.078(5) -0.051(4) 0.085(5)
C50B 0.051(4) 0.156(7) 0.186(8) -0.128(7) -0.054(4) 0.068(5)
C51B 0.029(3) 0.103(5) 0.211(9) -0.108(6) -0.008(4) 0.014(3)
C52B 0.033(2) 0.064(3) 0.140(5) -0.062(3) -0.006(3) 0.011(2)
C53B 0.096(4) 0.050(3) 0.066(3) 0.002(2) 0.020(3) 0.043(3)
C56B 0.072(4) 0.070(4) 0.100(4) -0.001(3) -0.025(3) 0.024(3)
C59B 0.080(4) 0.070(4) 0.097(4) -0.020(3) 0.001(3) 0.040(3)

loop_
_atom_type_symbol
_atom_type_description
_atom_type_scat_dispersion_real
_atom_type_scat_dispersion_imag
_atom_type_scat_source
C C 0.0033 0.0016 'International Tables Vol C Tables 4.2.6.8 and 6.1.1.4'
H H 0.0000 0.0000 'International Tables Vol C Tables 4.2.6.8 and 6.1.1.4'
O O 0.0106 0.0060 'International Tables Vol C Tables 4.2.6.8 and 6.1.1.4'
P P 0.1023 0.0942 'International Tables Vol C Tables 4.2.6.8 and 6.1.1.4'
Li Li -0.0003 0.0001 'International Tables Vol C Tables 4.2.6.8 and 6.1.1.4'

loop_
_geom_angle_atom_site_label_1
_geom_angle_atom_site_label_2
_geom_angle_atom_site_label_3
_geom_angle
C3A P1A C9A 100.34(14)
C3A P1A C1A 102.89(14)
C9A P1A C1A 102.13(14)
C21A P2A C15A 101.77(14)
C21A P2A C1A 102.91(14)
C15A P2A C1A 105.36(15)
C29A P3A C35A 99.60(17)
C29A P3A C27A 102.98(15)
C35A P3A C27A 100.06(16)
C41A P4A C47A 101.53(16)
C41A P4A C27A 105.65(16)
C47A P4A C27A 105.23(15)
O1A Li1A O3A 129.5(3)
O1A Li1A O5A 102.1(3)
O3A Li1A O5A 118.4(3)
O1A Li1A O6A 105.7(3)
O3A Li1A O6A 108.5(3)
O5A Li1A O6A 81.9(2)
O1A Li1A C54A 93.1(2)
O3A Li1A C54A 133.5(3)
O5A Li1A C54A 56.53(17)
O6A Li1A C54A 30.72(13)
O1A Li1A Li2A 65.8(2)
O3A Li1A Li2A 75.3(2)
O5A Li1A Li2A 166.2(3)
O6A Li1A Li2A 94.7(2)
C54A Li1A Li2A 115.5(2)
O2A Li2A O4A 126.2(3)
O2A Li2A O7A 112.4(3)
O4A Li2A O7A 111.8(3)
O2A Li2A O8A 97.2(3)
O4A Li2A O8A 117.9(3)
O7A Li2A O8A 82.0(2)
O2A Li2A C57A 91.2(2)
O4A Li2A C57A 139.2(3)
O7A Li2A C57A 56.65(17)
O8A Li2A C57A 30.67(13)
O2A Li2A Li1A 75.2(2)
O4A Li2A Li1A 66.1(2)
O7A Li2A Li1A 103.3(3)
O8A Li2A Li1A 171.9(3)
C57A Li2A Li1A 149.8(2)
C2A O1A Li1A 143.0(3)
C2A O2A Li2A 128.0(3)
C28A O3A Li1A 128.2(3)
C28A O4A Li2A 143.7(3)
C56A O5A C53A 112.3(3)
C56A O5A Li1A 130.8(3)
C53A O5A Li1A 111.9(3)
C55A O6A C54A 113.0(3)
C55A O6A Li1A 116.6(3)
C54A O6A Li1A 101.6(3)
C59A O7A C58A 112.8(3)
C59A O7A Li2A 129.4(3)
C58A O7A Li2A 111.3(3)
C60A O8A C57A 110.5(3)
C60A O8A Li2A 116.3(3)
C57A O8A Li2A 102.7(3)
C2A C1A P1A 109.3(2)
C2A C1A P2A 114.8(2)
P1A C1A P2A 104.77(16)
C2A C1A H1A 111.7(19)
P1A C1A H1A 110.2(19)
P2A C1A H1A 105.8(19)
O2A C2A O1A 126.6(3)
O2A C2A C1A 116.5(3)
O1A C2A C1A 116.8(3)
C4A C3A C8A 117.8(3)
C4A C3A P1A 126.0(2)
C8A C3A P1A 116.0(2)
C5A C4A C3A 120.6(3)
C5A C4A H4AA 119.7
C3A C4A H4AA 119.7
C6A C5A C4A 120.6(4)
C6A C5A H5AA 119.7
C4A C5A H5AA 119.7
C7A C6A C5A 119.6(3)
C7A C6A H6AA 120.2
C5A C6A H6AA 120.2
C6A C7A C8A 120.1(3)
C6A C7A H7AA 119.9
C8A C7A H7AA 119.9
C7A C8A C3A 121.2(3)
C7A C8A H8AA 119.4
C3A C8A H8AA 119.4
C14A C9A C10A 117.6(3)
C14A C9A P1A 117.7(3)
C10A C9A P1A 124.5(3)
C11A C10A C9A 120.7(3)
C11A C10A H10A 119.6
C9A C10A H10A 119.6
C12A C11A C10A 120.6(4)
C12A C11A H11A 119.7
C10A C11A H11A 119.7
C13A C12A C11A 119.9(3)
C13A C12A H12A 120.0
C11A C12A H12A 120.0
C12A C13A C14A 120.1(4)
C12A C13A H13A 120.0
C14A C13A H13A 120.0
C13A C14A C9A 121.0(4)
C13A C14A H14A 119.5
C9A C14A H14A 119.5
C20A C15A C16A 117.9(3)
C20A C15A P2A 126.7(3)
C16A C15A P2A 115.1(3)
C17A C16A C15A 121.4(4)
C17A C16A H16A 119.3
C15A C16A H16A 119.3
C18A C17A C16A 120.1(4)
C18A C17A H17A 120.0
C16A C17A H17A 120.0
C17A C18A C19A 119.5(3)
C17A C18A H18A 120.3
C19A C18A H18A 120.3
C18A C19A C20A 120.8(4)
C18A C19A H19A 119.6
C20A C19A H19A 119.6
C15A C20A C19A 120.3(3)
C15A C20A H20A 119.9
C19A C20A H20A 119.9
C26A C21A C22A 118.5(3)
C26A C21A P2A 124.7(3)
C22A C21A P2A 116.8(2)
C21A C22A C23A 120.9(3)
C21A C22A H22A 119.6
C23A C22A H22A 119.6
C24A C23A C22A 119.8(4)
C24A C23A H23A 120.1
C22A C23A H23A 120.1
C23A C24A C25A 120.0(3)
C23A C24A H24A 120.0
C25A C24A H24A 120.0
C26A C25A C24A 120.2(3)
C26A C25A H25A 119.9
C24A C25A H25A 119.9
C25A C26A C21A 120.6(3)
C25A C26A H26A 119.7
C21A C26A H26A 119.7
C28A C27A P3A 110.7(2)
C28A C27A P4A 116.1(2)
P3A C27A P4A 104.97(16)
C28A C27A H27A 107(2)
P3A C27A H27A 107(2)
P4A C27A H27A 110(2)
O3A C28A O4A 126.3(3)
O3A C28A C27A 117.2(3)
O4A C28A C27A 116.5(3)
C30A C29A C34A 118.1(3)
C30A C29A P3A 116.2(3)
C34A C29A P3A 125.7(3)
C29A C30A C31A 121.4(4)
C29A C30A H30A 119.3
C31A C30A H30A 119.3
C32A C31A C30A 119.5(4)
C32A C31A H31A 120.2
C30A C31A H31A 120.2
C31A C32A C33A 120.6(4)
C31A C32A H32A 119.7
C33A C32A H32A 119.7
C32A C33A C34A 120.3(4)
C32A C33A H33A 119.8
C34A C33A H33A 119.8
C33A C34A C29A 120.0(4)
C33A C34A H34A 120.0
C29A C34A H34A 120.0
C36A C35A C40A 118.9(5)
C36A C35A P3A 116.8(4)
C40A C35A P3A 124.2(3)
C35A C36A C37A 119.8(7)
C35A C36A H36A 120.1
C37A C36A H36A 120.1
C38A C37A C36A 120.3(7)
C38A C37A H37A 119.9
C36A C37A H37A 119.9
C37A C38A C39A 120.4(6)
C37A C38A H38A 119.8
C39A C38A H38A 119.8
C40A C39A C38A 118.7(7)
C40A C39A H39A 120.7
C38A C39A H39A 120.7
C35A C40A C39A 121.8(6)
C35A C40A H40A 119.1
C39A C40A H40A 119.1
C46A C41A C42A 118.0(4)
C46A C41A P4A 114.8(3)
C42A C41A P4A 127.1(3)
C43A C42A C41A 120.5(4)
C43A C42A H42A 119.8
C41A C42A H42A 119.8
C44A C43A C42A 120.3(4)
C44A C43A H43A 119.8
C42A C43A H43A 119.8
C45A C44A C43A 119.8(4)
C45A C44A H44A 120.1
C43A C44A H44A 120.1
C44A C45A C46A 120.5(4)
C44A C45A H45A 119.7
C46A C45A H45A 119.7
C45A C46A C41A 120.7(4)
C45A C46A H46A 119.6
C41A C46A H46A 119.6
C48A C47A C52A 116.2(4)
C48A C47A P4A 118.7(3)
C52A C47A P4A 124.8(3)
C47A C48A C49A 122.5(5)
C47A C48A H48A 118.7
C49A C48A H48A 118.7
C50A C49A C48A 120.3(5)
C50A C49A H49A 119.9
C48A C49A H49A 119.9
C49A C50A C51A 118.4(4)
C49A C50A H50A 120.8
C51A C50A H50A 120.8
C50A C51A C52A 121.0(5)
C50A C51A H51A 119.5
C52A C51A H51A 119.5
C47A C52A C51A 121.6(5)
C47A C52A H52A 119.2
C51A C52A H52A 119.2
O5A C53A C54A 107.3(3)
O5A C53A H53A 110.3
C54A C53A H53A 110.3
O5A C53A H53B 110.3
C54A C53A H53B 110.3
H53A C53A H53B 108.5
O6A C54A C53A 111.3(3)
O6A C54A Li1A 47.69(19)
C53A C54A Li1A 80.8(2)
O6A C54A H54A 109.4
C53A C54A H54A 109.4
Li1A C54A H54A 87.1
O6A C54A H54B 109.4
C53A C54A H54B 109.4
Li1A C54A H54B 156.7
H54A C54A H54B 108.0
O6A C55A H55A 109.5
O6A C55A H55B 109.5
H55A C55A H55B 109.5
O6A C55A H55C 109.5
H55A C55A H55C 109.5
H55B C55A H55C 109.5
O5A C56A H56A 109.5
O5A C56A H56B 109.5
H56A C56A H56B 109.5
O5A C56A H56C 109.5
H56A C56A H56C 109.5
H56B C56A H56C 109.5
O8A C57A C58A 107.4(3)
O8A C57A Li2A 46.7(2)
C58A C57A Li2A 78.9(2)
O8A C57A H57A 110.2
C58A C57A H57A 110.2
Li2A C57A H57A 87.1
O8A C57A H57B 110.2
C58A C57A H57B 110.2
Li2A C57A H57B 156.5
H57A C57A H57B 108.5
O7A C58A C57A 107.3(3)
O7A C58A H58A 110.3
C57A C58A H58A 110.3
O7A C58A H58B 110.3
C57A C58A H58B 110.3
H58A C58A H58B 108.5
O7A C59A H59A 109.5
O7A C59A H59B 109.5
H59A C59A H59B 109.5
O7A C59A H59C 109.5
H59A C59A H59C 109.5
H59B C59A H59C 109.5
O8A C60A H60A 109.5
O8A C60A H60B 109.5
H60A C60A H60B 109.5
O8A C60A H60C 109.5
H60A C60A H60C 109.5
H60B C60A H60C 109.5
C9B P1B C3B 105.13(18)
C9B P1B C1B 103.06(17)
C3B P1B C1B 104.13(17)
C21B P2B C15B 99.02(18)
C21B P2B C1B 102.34(18)
C15B P2B C1B 101.86(17)
C35B P3B C29B 109.3(2)
C35B P3B C27B 105.3(2)
C29B P3B C27B 105.57(18)
C35B P3B C35C 15.42(19)
C29B P3B C35C 96.95(18)
C27B P3B C35C 100.82(19)
C47B P4B C41B 100.20(19)
C47B P4B C27B 103.0(2)
C41B P4B C27B 100.93(18)
O3B Li1B O1B 128.9(4)
O3B Li1B O6B 104.3(4)
O1B Li1B O6B 115.4(4)
O3B Li1B O5B 106.5(4)
O1B Li1B O5B 111.0(4)
O6B Li1B O5B 79.7(3)
O3B Li1B C54C 90.0(4)
O1B Li1B C54C 138.9(5)
O6B Li1B C54C 55.1(3)
O5B Li1B C54C 33.5(3)
O4B Li2B O2B 129.0(4)
O4B Li2B O7B 105.6(3)
O2B Li2B O7B 110.6(4)
O4B Li2B O8B 120.9(4)
O2B Li2B O8B 98.6(3)
O7B Li2B O8B 82.6(3)
O4B Li2B C58B 131.5(4)
O2B Li2B C58B 98.9(3)
O7B Li2B C58B 54.9(3)
O8B Li2B C58B 29.2(2)
C2B O1B Li1B 132.8(4)
C2B O2B Li2B 140.0(4)
C28B O3B Li1B 135.4(4)
C28B O4B Li2B 135.0(4)
C55C O5B C54B 65.8(8)
C55C O5B C55B 46.6(8)
C54B O5B C55B 108.8(6)
C55C O5B C54C 112.3(10)
C54B O5B C54C 48.1(6)
C55B O5B C54C 143.1(7)
C55C O5B Li1B 121.2(8)
C54B O5B Li1B 113.7(4)
C55B O5B Li1B 117.8(5)
C54C O5B Li1B 99.0(6)
C56B O6B C53B 116.5(4)
C56B O6B Li1B 128.2(4)
C53B O6B Li1B 109.0(3)
C60B O7B C57B 109.8(6)
C60B O7B Li2B 125.3(4)
C57B O7B Li2B 108.7(5)
C58B O8B C59B 107.2(5)
C58B O8B Li2B 104.9(5)
C59B O8B Li2B 118.2(3)
C2B C1B P2B 110.1(3)
C2B C1B P1B 114.9(3)
P2B C1B P1B 105.52(19)
C2B C1B H1B 113(3)
P2B C1B H1B 108(3)
P1B C1B H1B 105(3)
O1B C2B O2B 127.1(4)
O1B C2B C1B 116.0(4)
O2B C2B C1B 116.9(4)
C4B C3B C8B 119.0(4)
C4B C3B P1B 127.1(3)
C8B C3B P1B 113.9(3)
C3B C4B C5B 120.8(4)
C3B C4B H4BA 119.6
C5B C4B H4BA 119.6
C6B C5B C4B 119.8(5)
C6B C5B H5BA 120.1
C4B C5B H5BA 120.1
C7B C6B C5B 119.9(5)
C7B C6B H6BA 120.1
C5B C6B H6BA 120.1
C6B C7B C8B 120.7(5)
C6B C7B H7BA 119.6
C8B C7B H7BA 119.6
C7B C8B C3B 119.7(5)
C7B C8B H8BA 120.1
C3B C8B H8BA 120.1
C10B C9B C14B 117.4(4)
C10B C9B P1B 117.7(3)
C14B C9B P1B 124.1(3)
C11B C10B C9B 121.5(4)
C11B C10B H10B 119.2
C9B C10B H10B 119.2
C10B C11B C12B 120.5(4)
C10B C11B H11B 119.8
C12B C11B H11B 119.8
C13B C12B C11B 119.2(4)
C13B C12B H12B 120.4
C11B C12B H12B 120.4
C12B C13B C14B 120.6(4)
C12B C13B H13B 119.7
C14B C13B H13B 119.7
C13B C14B C9B 120.8(4)
C13B C14B H14B 119.6
C9B C14B H14B 119.6
C20B C15B C16B 117.6(4)
C20B C15B P2B 125.4(3)
C16B C15B P2B 116.8(4)
C17B C16B C15B 120.2(5)
C17B C16B H16B 119.9
C15B C16B H16B 119.9
C18B C17B C16B 120.7(5)
C18B C17B H17B 119.6
C16B C17B H17B 119.6
C19B C18B C17B 118.9(5)
C19B C18B H18B 120.6
C17B C18B H18B 120.6
C18B C19B C20B 121.1(6)
C18B C19B H19B 119.5
C20B C19B H19B 119.5
C19B C20B C15B 121.5(5)
C19B C20B H20B 119.3
C15B C20B H20B 119.3
C22B C21B C26B 118.1(4)
C22B C21B P2B 116.7(3)
C26B C21B P2B 125.2(3)
C21B C22B C23B 120.6(4)
C21B C22B H22B 119.7
C23B C22B H22B 119.7
C24B C23B C22B 120.7(4)
C24B C23B H23B 119.6
C22B C23B H23B 119.6
C23B C24B C25B 119.4(4)
C23B C24B H24B 120.3
C25B C24B H24B 120.3
C24B C25B C26B 120.7(4)
C24B C25B H25B 119.7
C26B C25B H25B 119.7
C25B C26B C21B 120.5(4)
C25B C26B H26B 119.7
C21B C26B H26B 119.7
C28B C27B P4B 111.0(3)
C28B C27B P3B 115.4(3)
P4B C27B P3B 104.4(2)
C28B C27B H27B 108(2)
P4B C27B H27B 111(2)
P3B C27B H27B 107(2)
O4B C28B O3B 126.9(4)
O4B C28B C27B 116.0(5)
O3B C28B C27B 117.1(4)
C30B C29B C34B 117.6(4)
C30B C29B P3B 114.7(3)
C34B C29B P3B 127.5(3)
C29B C30B C31B 121.3(4)
C29B C30B H30B 119.4
C31B C30B H30B 119.4
C32B C31B C30B 120.4(5)
C32B C31B H31B 119.8
C30B C31B H31B 119.8
C33B C32B C31B 119.0(4)
C33B C32B H32B 120.5
C31B C32B H32B 120.5
C32B C33B C34B 120.8(4)
C32B C33B H33B 119.6
C34B C33B H33B 119.6
C29B C34B C33B 120.7(4)
C29B C34B H34B 119.6
C33B C34B H34B 119.6
C46B C41B C42B 118.5(4)
C46B C41B P4B 117.1(4)
C42B C41B P4B 124.3(4)
C43B C42B C41B 120.7(5)
C43B C42B H42B 119.7
C41B C42B H42B 119.7
C42B C43B C44B 120.2(6)
C42B C43B H43B 119.9
C44B C43B H43B 119.9
C45B C44B C43B 119.6(5)
C45B C44B H44B 120.2
C43B C44B H44B 120.2
C44B C45B C46B 120.2(6)
C44B C45B H45B 119.9
C46B C45B H45B 119.9
C41B C46B C45B 120.7(5)
C41B C46B H46B 119.6
C45B C46B H46B 119.6
C48B C47B C52B 118.8(5)
C48B C47B P4B 125.5(4)
C52B C47B P4B 115.6(4)
C47B C48B C49B 119.3(6)
C47B C48B H48B 120.3
C49B C48B H48B 120.3
C50B C49B C48B 120.9(7)
C50B C49B H49B 119.6
C48B C49B H49B 119.6
C51B C50B C49B 119.6(5)
C51B C50B H50B 120.2
C49B C50B H50B 120.2
C50B C51B C52B 121.0(7)
C50B C51B H51B 119.5
C52B C51B H51B 119.5
C47B C52B C51B 120.4(7)
C47B C52B H52B 119.8
C51B C52B H52B 119.8
C54C C53B O6B 116.5(7)
C54C C53B C54B 48.6(7)
O6B C53B C54B 109.4(5)
C54C C53B H53C 62.2
O6B C53B H53C 109.8
C54B C53B H53C 109.8
C54C C53B H53D 133.2
O6B C53B H53D 109.8
C54B C53B H53D 109.8
H53C C53B H53D 108.2
C54C C53B H53E 108.0
O6B C53B H53E 108.3
C54B C53B H53E 65.1
H53C C53B H53E 140.7
H53D C53B H53E 48.3
C54C C53B H53F 108.1
O6B C53B H53F 108.2
C54B C53B H53F 142.1
H53C C53B H53F 50.9
H53D C53B H53F 61.0
H53E C53B H53F 107.4
O5B C54B C53B 105.9(6)
O5B C54B H53E 138.6
C53B C54B H53E 38.5
O5B C54B H54C 110.6
C53B C54B H54C 110.6
H53E C54B H54C 77.9
O5B C54B H54D 110.6
C53B C54B H54D 110.6
H53E C54B H54D 104.0
H54C C54B H54D 108.7
O5B C55B H55D 109.5
O5B C55B H55E 109.5
H55D C55B H55E 109.5
O5B C55B H55F 109.5
H55D C55B H55F 109.5
H55E C55B H55F 109.5
C53B C54C O5B 107.9(10)
C53B C54C Li1B 78.9(7)
O5B C54C Li1B 47.5(4)
C53B C54C H54E 110.1
O5B C54C H54E 110.1
Li1B C54C H54E 86.5
C53B C54C H54F 110.1
O5B C54C H54F 110.1
Li1B C54C H54F 157.3
H54E C54C H54F 108.4
O5B C55C H55G 109.5
O5B C55C H55H 109.5
H55G C55C H55H 109.5
O5B C55C H55I 109.5
H55G C55C H55I 109.5
H55H C55C H55I 109.5
O6B C56B H56D 109.5
O6B C56B H56E 109.5
H56D C56B H56E 109.5
O6B C56B H56F 109.5
H56D C56B H56F 109.5
H56E C56B H56F 109.5
C58B C57B O7B 114.0(8)
C58B C57B H57C 108.8
O7B C57B H57C 108.8
C58B C57B H57D 108.7
O7B C57B H57D 108.8
H57C C57B H57D 107.6
C57B C58B O8B 114.8(8)
C57B C58B Li2B 77.1(6)
O8B C58B Li2B 45.9(3)
C57B C58B H58C 108.6
O8B C58B H58C 108.6
Li2B C58B H58C 149.2
C57B C58B H58D 108.6
O8B C58B H58D 108.6
Li2B C58B H58D 98.6
H58C C58B H58D 107.5
O8B C59B H59D 109.5
O8B C59B H59E 109.5
H59D C59B H59E 109.5
O8B C59B H59F 109.5
H59D C59B H59F 109.5
H59E C59B H59F 109.5
O7B C60B H60D 109.5
O7B C60B H60E 109.5
H60D C60B H60E 109.5
O7B C60B H60F 109.5
H60D C60B H60F 109.5
H60E C60B H60F 109.5
C36B C35B C40B 120.0
C36B C35B P3B 121.4(3)
C40B C35B P3B 118.6(3)
C35B C36B C37B 120.0
C35B C36B H36B 120.0
C37B C36B H36B 120.0
C38B C37B C36B 120.0
C38B C37B H37B 120.0
C36B C37B H37B 120.0
C37B C38B C39B 120.0
C37B C38B H38B 120.0
C39B C38B H38B 120.0
C40B C39B C38B 120.0
C40B C39B H39B 120.0
C38B C39B H39B 120.0
C39B C40B C35B 120.0
C39B C40B H40B 120.0
C35B C40B H40B 120.0
C36C C35C C40C 120.0
C36C C35C P3B 125.1(2)
C40C C35C P3B 114.3(2)
C37C C36C C35C 120.0
C37C C36C H36C 120.0
C35C C36C H36C 120.0
C36C C37C C38C 120.0
C36C C37C H37C 120.0
C38C C37C H37C 120.0
C39C C38C C37C 120.0
C39C C38C H38C 120.0
C37C C38C H38C 120.0
C38C C39C C40C 120.0
C38C C39C H39C 120.0
C40C C39C H39C 120.0
C39C C40C C35C 120.0
C39C C40C H40C 120.0
C35C C40C H40C 120.0

loop_
_geom_bond_atom_site_label_1
_geom_bond_atom_site_label_2
_geom_bond_distance
P1A C3A 1.833(3)
P1A C9A 1.840(3)
P1A C1A 1.871(3)
P2A C21A 1.833(3)
P2A C15A 1.837(3)
P2A C1A 1.870(3)
P3A C29A 1.832(3)
P3A C35A 1.852(4)
P3A C27A 1.871(3)
P4A C41A 1.834(4)
P4A C47A 1.839(3)
P4A C27A 1.873(3)
Li1A O1A 1.867(6)
Li1A O3A 1.894(6)
Li1A O5A 2.052(6)
Li1A O6A 2.068(6)
Li1A C54A 2.740(7)
Li1A Li2A 3.463(8)
Li2A O2A 1.869(6)
Li2A O4A 1.865(6)
Li2A O7A 2.019(6)
Li2A O8A 2.043(6)
Li2A C57A 2.741(7)
O1A C2A 1.256(4)
O2A C2A 1.240(4)
O3A C28A 1.246(4)
O4A C28A 1.255(4)
O5A C56A 1.422(5)
O5A C53A 1.425(4)
O6A C55A 1.425(5)
O6A C54A 1.429(4)
O7A C59A 1.410(5)
O7A C58A 1.418(4)
O8A C60A 1.424(5)
O8A C57A 1.433(4)
C1A C2A 1.533(4)
C1A H1A 0.99(3)
C3A C4A 1.393(5)
C3A C8A 1.394(4)
C4A C5A 1.384(5)
C4A H4AA 0.9500
C5A C6A 1.379(6)
C5A H5AA 0.9500
C6A C7A 1.375(6)
C6A H6AA 0.9500
C7A C8A 1.385(5)
C7A H7AA 0.9500
C8A H8AA 0.9500
C9A C14A 1.395(5)
C9A C10A 1.396(5)
C10A C11A 1.382(5)
C10A H10A 0.9500
C11A C12A 1.378(6)
C11A H11A 0.9500
C12A C13A 1.366(6)
C12A H12A 0.9500
C13A C14A 1.392(5)
C13A H13A 0.9500
C14A H14A 0.9500
C15A C20A 1.392(5)
C15A C16A 1.398(4)
C16A C17A 1.383(5)
C16A H16A 0.9500
C17A C18A 1.379(6)
C17A H17A 0.9500
C18A C19A 1.378(6)
C18A H18A 0.9500
C19A C20A 1.395(5)
C19A H19A 0.9500
C20A H20A 0.9500
C21A C26A 1.386(5)
C21A C22A 1.392(5)
C22A C23A 1.390(5)
C22A H22A 0.9500
C23A C24A 1.371(5)
C23A H23A 0.9500
C24A C25A 1.385(5)
C24A H24A 0.9500
C25A C26A 1.383(5)
C25A H25A 0.9500
C26A H26A 0.9500
C27A C28A 1.534(4)
C27A H27A 0.99(4)
C29A C30A 1.387(5)
C29A C34A 1.396(5)
C30A C31A 1.386(6)
C30A H30A 0.9500
C31A C32A 1.359(7)
C31A H31A 0.9500
C32A C33A 1.373(6)
C32A H32A 0.9500
C33A C34A 1.385(5)
C33A H33A 0.9500
C34A H34A 0.9500
C35A C36A 1.365(6)
C35A C40A 1.377(7)
C36A C37A 1.405(9)
C36A H36A 0.9500
C37A C38A 1.362(13)
C37A H37A 0.9500
C38A C39A 1.372(11)
C38A H38A 0.9500
C39A C40A 1.385(6)
C39A H39A 0.9500
C40A H40A 0.9500
C41A C46A 1.392(5)
C41A C42A 1.388(5)
C42A C43A 1.393(5)
C42A H42A 0.9500
C43A C44A 1.371(6)
C43A H43A 0.9500
C44A C45A 1.364(7)
C44A H44A 0.9500
C45A C46A 1.384(6)
C45A H45A 0.9500
C46A H46A 0.9500
C47A C48A 1.347(6)
C47A C52A 1.357(6)
C48A C49A 1.391(6)
C48A H48A 0.9500
C49A C50A 1.335(7)
C49A H49A 0.9500
C50A C51A 1.347(7)
C50A H50A 0.9500
C51A C52A 1.384(7)
C51A H51A 0.9500
C52A H52A 0.9500
C53A C54A 1.491(5)
C53A H53A 0.9900
C53A H53B 0.9900
C54A H54A 0.9900
C54A H54B 0.9900
C55A H55A 0.9800
C55A H55B 0.9800
C55A H55C 0.9800
C56A H56A 0.9800
C56A H56B 0.9800
C56A H56C 0.9800
C57A C58A 1.494(6)
C57A H57A 0.9900
C57A H57B 0.9900
C58A H58A 0.9900
C58A H58B 0.9900
C59A H59A 0.9800
C59A H59B 0.9800
C59A H59C 0.9800
C60A H60A 0.9800
C60A H60B 0.9800
C60A H60C 0.9800
P1B C9B 1.827(4)
P1B C3B 1.831(4)
P1B C1B 1.882(4)
P2B C21B 1.831(4)
P2B C15B 1.843(4)
P2B C1B 1.862(4)
P3B C35B 1.675(4)
P3B C29B 1.820(4)
P3B C27B 1.866(4)
P3B C35C 2.005(4)
P4B C47B 1.831(4)
P4B C41B 1.841(4)
P4B C27B 1.861(4)
Li1B O3B 1.847(8)
Li1B O1B 1.875(7)
Li1B O6B 2.062(8)
Li1B O5B 2.071(7)
Li1B C54C 2.773(16)
Li2B O4B 1.862(8)
Li2B O2B 1.876(7)
Li2B O7B 2.038(7)
Li2B O8B 2.060(8)
Li2B C58B 2.772(11)
O1B C2B 1.251(5)
O2B C2B 1.244(5)
O3B C28B 1.253(6)
O4B C28B 1.252(5)
O5B C55C 1.310(16)
O5B C54B 1.382(8)
O5B C55B 1.484(10)
O5B C54C 1.548(15)
O6B C56B 1.363(6)
O6B C53B 1.392(6)
O7B C60B 1.387(8)
O7B C57B 1.382(9)
O8B C58B 1.400(9)
O8B C59B 1.434(6)
C1B C2B 1.530(6)
C1B H1B 0.98(5)
C3B C4B 1.373(6)
C3B C8B 1.395(6)
C4B C5B 1.385(6)
C4B H4BA 0.9500
C5B C6B 1.372(7)
C5B H5BA 0.9500
C6B C7B 1.368(8)
C6B H6BA 0.9500
C7B C8B 1.379(7)
C7B H7BA 0.9500
C8B H8BA 0.9500
C9B C10B 1.394(5)
C9B C14B 1.403(6)
C10B C11B 1.381(6)
C10B H10B 0.9500
C11B C12B 1.383(6)
C11B H11B 0.9500
C12B C13B 1.380(6)
C12B H12B 0.9500
C13B C14B 1.391(6)
C13B H13B 0.9500
C14B H14B 0.9500
C15B C20B 1.392(6)
C15B C16B 1.403(6)
C16B C17B 1.396(7)
C16B H16B 0.9500
C17B C18B 1.386(9)
C17B H17B 0.9500
C18B C19B 1.369(8)
C18B H18B 0.9500
C19B C20B 1.377(7)
C19B H19B 0.9500
C20B H20B 0.9500
C21B C22B 1.382(5)
C21B C26B 1.395(5)
C22B C23B 1.396(6)
C22B H22B 0.9500
C23B C24B 1.369(6)
C23B H23B 0.9500
C24B C25B 1.368(6)
C24B H24B 0.9500
C25B C26B 1.393(5)
C25B H25B 0.9500
C26B H26B 0.9500
C27B C28B 1.535(6)
C27B H27B 0.98(4)
C29B C30B 1.378(5)
C29B C34B 1.388(5)
C30B C31B 1.386(6)
C30B H30B 0.9500
C31B C32B 1.375(7)
C31B H31B 0.9500
C32B C33B 1.363(7)
C32B H32B 0.9500
C33B C34B 1.392(6)
C33B H33B 0.9500
C34B H34B 0.9500
C41B C46B 1.386(6)
C41B C42B 1.389(6)
C42B C43B 1.370(7)
C42B H42B 0.9500
C43B C44B 1.391(9)
C43B H43B 0.9500
C44B C45B 1.368(9)
C44B H44B 0.9500
C45B C46B 1.382(8)
C45B H45B 0.9500
C46B H46B 0.9500
C47B C48B 1.397(8)
C47B C52B 1.384(7)
C48B C49B 1.396(6)
C48B H48B 0.9500
C49B C50B 1.381(11)
C49B H49B 0.9500
C50B C51B 1.347(12)
C50B H50B 0.9500
C51B C52B 1.394(8)
C51B H51B 0.9500
C52B H52B 0.9500
C53B C54C 1.340(15)
C53B C54B 1.545(9)
C53B H53C 0.9900
C53B H53D 0.9900
C53B H53E 0.9898
C53B H53F 0.9902
C54B H53E 1.4422
C54B H54C 0.9900
C54B H54D 0.9900
C55B H55D 0.9800
C55B H55E 0.9800
C55B H55F 0.9800
C54C H54E 0.9900
C54C H54F 0.9900
C55C H55G 0.9800
C55C H55H 0.9800
C55C H55I 0.9800
C56B H56D 0.9800
C56B H56E 0.9800
C56B H56F 0.9800
C57B C58B 1.372(10)
C57B H57C 0.9900
C57B H57D 0.9900
C58B H58C 0.9900
C58B H58D 0.9900
C59B H59D 0.9800
C59B H59E 0.9800
C59B H59F 0.9800
C60B H60D 0.9800
C60B H60E 0.9800
C60B H60F 0.9800
C35B C36B 1.3900
C35B C40B 1.3900
C36B C37B 1.3900
C36B H36B 0.9500
C37B C38B 1.3900
C37B H37B 0.9500
C38B C39B 1.3900
C38B H38B 0.9500
C39B C40B 1.3900
C39B H39B 0.9500
C40B H40B 0.9500
C35C C36C 1.3900
C35C C40C 1.3900
C36C C37C 1.3900
C36C H36C 0.9500
C37C C38C 1.3900
C37C H37C 0.9500
C38C C39C 1.3900
C38C H38C 0.9500
C39C C40C 1.3900
C39C H39C 0.9500
C40C H40C 0.9500
